data_7028024
loop_
_publ_author_name
'Meyer, Franc'
'Heinze, Katja'
'Nuber, Bernhard'
'Zsolnai, Laszlo'

_publ_contact_author
;
       Dr. Franc Meyer
       Anorganisch-Chemisches Institut
       Ruprecht-Karls Universitaet Heidelberg
       Im Neuenheimer Feld 270
       69120 Heidelberg
       Bundesrepublik Deutschland
;
_publ_section_title
;
 Tuning the metal--metal separation in pyrazolate-based dinuclear
 complexes by the length of chelating side arms&#x200A;&#x2021;
;
_journal_issue 2
_journal_name_full 'Journal of the Chemical Society, Dalton Transactions'
_journal_page_first 207
_journal_paper_doi 10.1039/a705545e
_journal_year 1998
_chemical_formula_sum 'C73 H93 B2 Co2 F N8 O0'
_chemical_formula_weight 1241.03
_chemical_name_common 'compound 1b'
_chemical_name_systematic
;                                                                

                
 ?                                                               

                
;
_space_group_IT_number 2
_symmetry_cell_setting triclinic
_symmetry_space_group_name_Hall '-P 1'
_symmetry_space_group_name_H-M 'P -1'
_atom_sites_solution_hydrogens geom
_atom_sites_solution_primary direct
_atom_sites_solution_secondary difmap
_audit_creation_method SHELXL
_cell_angle_alpha 100.020(10)
_cell_angle_beta 99.470(10)
_cell_angle_gamma 101.160(10)
_cell_formula_units_Z 2
_cell_length_a 11.7740(10)
_cell_length_b 14.606(2)
_cell_length_c 19.919(3)
_cell_measurement_temperature 293(2)
_cell_volume 3239.1(7)
_computing_structure_refinement 'SHELXL-93 (Sheldrick, 1993)'
_computing_structure_solution 'SHELXS-86 (Sheldrick, 1990)'
_diffrn_ambient_temperature 200
_diffrn_radiation_monochromator graphite
_diffrn_radiation_source 'fine-focus sealed tube'
_diffrn_radiation_type MoK\a
_diffrn_radiation_wavelength 0.71073
_diffrn_reflns_av_R_equivalents 0.0618
_diffrn_reflns_av_sigmaI/netI 0.1397
_diffrn_reflns_limit_h_max 13
_diffrn_reflns_limit_h_min 0
_diffrn_reflns_limit_k_max 16
_diffrn_reflns_limit_k_min -16
_diffrn_reflns_limit_l_max 23
_diffrn_reflns_limit_l_min -23
_diffrn_reflns_number 11941
_diffrn_reflns_theta_max 25.00
_diffrn_reflns_theta_min 2.04
_exptl_absorpt_coefficient_mu 0.564
_exptl_crystal_density_diffrn 1.272
_exptl_crystal_F_000 1320
_exptl_crystal_size_max 0.30
_exptl_crystal_size_mid 0.30
_exptl_crystal_size_min 0.30
_refine_diff_density_max 0.697
_refine_diff_density_min -0.760
_refine_diff_density_rms 0.086
_refine_ls_extinction_method none
_refine_ls_goodness_of_fit_all 1.015
_refine_ls_goodness_of_fit_obs 1.087
_refine_ls_matrix_type full
_refine_ls_number_parameters 786
_refine_ls_number_reflns 11335
_refine_ls_number_restraints 0
_refine_ls_restrained_S_all 1.016
_refine_ls_restrained_S_obs 1.087
_refine_ls_R_factor_all 0.1508
_refine_ls_R_factor_obs 0.0718
_refine_ls_shift/esd_max 0.012
_refine_ls_shift/esd_mean 0.001
_refine_ls_structure_factor_coef Fsqd
_refine_ls_weighting_details 'w=1/[\s^2^(Fo^2^)+(0.0686P)^2^+1.5641P] where P=(Fo^2^+2Fc^2^)/3'
_refine_ls_weighting_scheme calc
_refine_ls_wR_factor_all 0.1774
_refine_ls_wR_factor_obs 0.1387
_reflns_number_observed 6335
_reflns_number_total 11337
_reflns_observed_criterion >2sigma(I)
_cod_data_source_file e705545asup1.cif
_cod_data_source_block fmaa
_cod_depositor_comments
;
The following automatic conversions were performed:

'_symmetry_cell_setting' tag value 'triklin' was replaced with
'triclinic' value as specified in the replacement file
'/home/robertas/cod-tools/perl-scripts/inputs/replacement_values.lst'.

Automatic conversion script
Id: cif_fix_values 3143 2015-03-26 13:38:13Z robertas 

The following automatic conversions were performed:

'_refine_ls_weighting_scheme' value 'calc
w=1/[\s^2^(Fo^2^)+(0.0686P)^2^+1.5641P] where P=(Fo^2^+2Fc^2^)/3' was
changed to 'calc'. New tag '_refine_ls_weighting_details' was
created. The value of the new tag was set to
'w=1/[\s^2^(Fo^2^)+(0.0686P)^2^+1.5641P] where P=(Fo^2^+2Fc^2^)/3'.

Automatic conversion script
Id: cif_fix_values 3143 2015-03-26 13:38:13Z robertas 
;
_cod_original_sg_symbol_H-M P-1
_cod_database_code 7028024

loop_
_symmetry_equiv_pos_as_xyz
'x, y, z'
'-x, -y, -z'

loop_
_atom_site_aniso_label
_atom_site_aniso_U_11
_atom_site_aniso_U_22
_atom_site_aniso_U_33
_atom_site_aniso_U_23
_atom_site_aniso_U_13
_atom_site_aniso_U_12
Co1 0.0241(5) 0.0204(4) 0.0196(4) 0.0062(3) 0.0099(4) 0.0090(3)
Co2 0.0244(5) 0.0187(4) 0.0228(4) 0.0029(3) 0.0086(4) 0.0086(3)
F1 0.033(2) 0.023(2) 0.028(2) 0.0080(14) 0.016(2) 0.0073(15)
N1 0.034(3) 0.014(2) 0.025(3) 0.004(2) 0.016(2) 0.004(2)
N2 0.034(3) 0.024(3) 0.019(3) 0.002(2) 0.016(2) 0.003(2)
N3 0.034(3) 0.018(2) 0.029(3) -0.002(2) 0.014(2) 0.010(2)
N4 0.041(3) 0.026(3) 0.023(3) 0.010(2) 0.008(2) 0.006(2)
N5 0.024(3) 0.023(2) 0.022(2) 0.006(2) 0.015(2) 0.011(2)
N6 0.046(4) 0.026(3) 0.026(3) 0.004(2) 0.019(3) -0.002(3)
N7 0.025(3) 0.026(3) 0.031(3) 0.006(2) 0.006(2) 0.011(2)
N8 0.033(3) 0.024(3) 0.034(3) 0.000(2) 0.010(3) 0.010(2)
C1 0.033(4) 0.022(3) 0.029(3) -0.002(3) 0.020(3) 0.008(3)
C2 0.047(4) 0.027(3) 0.032(4) 0.002(3) 0.026(3) 0.004(3)
C3 0.047(4) 0.031(3) 0.028(3) 0.006(3) 0.024(3) 0.003(3)
C4 0.036(4) 0.024(3) 0.032(3) 0.004(3) 0.022(3) 0.011(3)
C5 0.063(5) 0.034(4) 0.035(4) 0.000(3) 0.036(4) -0.003(4)
C6 0.033(4) 0.027(3) 0.049(4) 0.002(3) 0.011(3) 0.016(3)
C7 0.053(5) 0.042(4) 0.057(5) 0.016(4) 0.012(4) 0.032(4)
C8 0.077(6) 0.039(4) 0.053(5) 0.024(4) 0.012(4) 0.022(4)
C9 0.042(4) 0.017(3) 0.036(4) 0.000(3) 0.018(3) 0.005(3)
C10 0.034(4) 0.029(3) 0.039(4) 0.000(3) 0.011(3) 0.001(3)
C11 0.032(4) 0.031(3) 0.032(4) 0.002(3) 0.017(3) 0.005(3)
C12 0.069(6) 0.044(4) 0.030(4) 0.023(3) 0.006(4) -0.002(4)
C13 0.069(6) 0.048(5) 0.057(5) 0.031(4) 0.013(4) 0.019(4)
C14 0.052(5) 0.037(4) 0.075(6) 0.019(4) 0.026(4) 0.023(4)
C15 0.050(5) 0.032(4) 0.044(4) 0.001(3) 0.026(4) -0.009(3)
C16 0.041(5) 0.033(4) 0.066(5) 0.005(3) 0.035(4) -0.001(3)
C17 0.024(4) 0.033(4) 0.042(4) -0.002(3) 0.004(3) -0.001(3)
C41 0.041(5) 0.067(5) 0.041(4) 0.018(4) -0.004(4) 0.014(4)
C42 0.070(6) 0.077(6) 0.035(4) 0.022(4) 0.021(4) 0.035(5)
C51 0.022(3) 0.038(4) 0.024(3) 0.011(3) 0.008(3) 0.008(3)
C52 0.029(4) 0.039(4) 0.026(3) 0.004(3) 0.016(3) 0.012(3)
C71 0.036(5) 0.055(5) 0.069(5) 0.009(4) 0.008(4) 0.018(4)
C72 0.068(6) 0.060(5) 0.061(5) 0.012(4) 0.031(5) 0.043(4)
C81 0.032(4) 0.042(4) 0.059(5) 0.009(4) 0.006(4) 0.020(3)
C82 0.044(5) 0.034(4) 0.034(4) 0.002(3) -0.001(3) 0.009(3)
B1 0.023(4) 0.023(3) 0.020(3) 0.007(3) 0.004(3) 0.009(3)
C100 0.022(3) 0.025(3) 0.029(3) 0.004(3) 0.011(3) 0.003(3)
C101 0.033(4) 0.025(3) 0.023(3) 0.000(3) 0.009(3) -0.002(3)
C102 0.042(4) 0.025(3) 0.025(3) 0.002(3) 0.016(3) 0.003(3)
C103 0.041(4) 0.022(3) 0.035(4) 0.009(3) 0.010(3) 0.011(3)
C104 0.038(4) 0.022(3) 0.019(3) 0.003(2) 0.000(3) 0.004(3)
C105 0.029(4) 0.022(3) 0.022(3) 0.006(2) 0.010(3) 0.004(3)
C106 0.038(4) 0.025(3) 0.033(4) 0.006(3) 0.011(3) 0.005(3)
C107 0.033(4) 0.022(3) 0.045(4) 0.009(3) 0.012(3) 0.006(3)
C108 0.027(4) 0.035(4) 0.053(4) 0.025(3) 0.021(3) 0.007(3)
C109 0.035(4) 0.041(4) 0.032(3) 0.017(3) 0.021(3) 0.014(3)
C110 0.022(3) 0.022(3) 0.030(3) 0.004(3) 0.014(3) 0.012(3)
C111 0.024(3) 0.021(3) 0.033(3) 0.005(3) 0.012(3) 0.008(3)
C112 0.034(4) 0.023(3) 0.038(4) 0.000(3) 0.005(3) 0.010(3)
C113 0.029(4) 0.023(3) 0.059(5) 0.000(3) 0.006(4) 0.011(3)
C114 0.049(5) 0.021(3) 0.052(5) -0.002(3) -0.014(4) 0.011(3)
C115 0.061(5) 0.026(3) 0.024(3) 0.009(3) 0.006(4) 0.009(3)
C116 0.041(4) 0.020(3) 0.034(4) 0.009(3) 0.008(3) 0.010(3)
C117 0.031(4) 0.014(3) 0.026(3) 0.002(2) 0.003(3) 0.009(3)
C118 0.031(4) 0.020(3) 0.025(3) 0.003(2) 0.012(3) 0.006(3)
C119 0.039(4) 0.027(3) 0.031(4) -0.001(3) 0.014(3) 0.009(3)
C120 0.034(4) 0.050(4) 0.031(4) 0.005(3) 0.021(3) 0.008(3)
C121 0.041(4) 0.038(4) 0.035(4) 0.018(3) 0.019(3) 0.007(3)
C122 0.035(4) 0.029(3) 0.026(3) 0.016(3) 0.010(3) 0.015(3)
C123 0.027(4) 0.026(3) 0.013(3) 0.003(2) 0.003(3) 0.007(3)
B2 0.031(4) 0.021(3) 0.022(4) 0.006(3) 0.008(3) 0.011(3)
C200 0.042(4) 0.024(3) 0.034(4) 0.008(3) 0.018(3) 0.010(3)
C201 0.041(4) 0.031(4) 0.035(4) 0.001(3) 0.023(3) 0.003(3)
C202 0.026(4) 0.037(4) 0.039(4) -0.001(3) 0.016(3) 0.005(3)
C203 0.035(4) 0.038(4) 0.023(3) 0.005(3) 0.008(3) 0.017(3)
C204 0.032(4) 0.027(3) 0.019(3) 0.006(2) 0.008(3) 0.010(3)
C205 0.028(4) 0.021(3) 0.017(3) 0.000(2) 0.003(3) 0.009(3)
C206 0.034(4) 0.023(3) 0.039(4) 0.005(3) 0.008(3) 0.012(3)
C207 0.034(4) 0.028(3) 0.026(3) -0.002(3) 0.004(3) 0.009(3)
C208 0.038(4) 0.019(3) 0.036(4) 0.000(3) 0.020(3) 0.003(3)
C209 0.035(4) 0.023(3) 0.035(4) 0.012(3) 0.020(3) 0.014(3)
C210 0.022(3) 0.021(3) 0.025(3) 0.008(2) 0.006(3) 0.007(3)
C211 0.025(3) 0.024(3) 0.025(3) 0.005(3) 0.012(3) 0.004(3)
C212 0.037(4) 0.026(3) 0.023(3) 0.005(3) 0.011(3) 0.008(3)
C213 0.035(4) 0.021(3) 0.036(4) 0.006(3) 0.015(3) 0.008(3)
C214 0.036(4) 0.038(4) 0.042(4) 0.023(3) 0.013(3) 0.009(3)
C215 0.038(4) 0.044(4) 0.018(3) 0.009(3) 0.011(3) 0.010(3)
C216 0.036(4) 0.024(3) 0.023(3) 0.003(3) 0.004(3) 0.014(3)
C217 0.016(3) 0.024(3) 0.026(3) 0.002(2) 0.006(3) 0.003(2)
C218 0.036(4) 0.021(3) 0.034(4) -0.003(3) 0.003(3) 0.010(3)
C219 0.039(5) 0.024(4) 0.061(5) 0.000(3) -0.006(4) 0.006(3)
C220 0.056(6) 0.034(4) 0.050(5) -0.014(3) -0.022(4) 0.025(4)
C221 0.090(7) 0.037(4) 0.020(4) 0.001(3) -0.002(4) 0.035(4)
C222 0.044(4) 0.025(3) 0.039(4) 0.009(3) 0.015(3) 0.019(3)
C223 0.032(4) 0.014(3) 0.027(3) 0.006(2) 0.007(3) 0.009(3)

loop_
_atom_site_label
_atom_site_type_symbol
_atom_site_fract_x
_atom_site_fract_y
_atom_site_fract_z
_atom_site_U_iso_or_equiv
_atom_site_thermal_displace_type
_atom_site_occupancy
_atom_site_calc_flag
_atom_site_refinement_flags
Co1 Co 0.16538(7) 0.62153(5) 0.26249(4) 0.0199(2) Uani 1 d .
Co2 Co 0.29589(7) 0.86329(5) 0.26063(4) 0.0212(2) Uani 1 d .
F1 F 0.2063(3) 0.7657(2) 0.3092(2) 0.0266(8) Uani 1 d .
N1 N 0.2407(4) 0.6610(3) 0.1891(2) 0.0233(12) Uani 1 d .
N2 N 0.2927(4) 0.7530(3) 0.1891(2) 0.0252(12) Uani 1 d .
N3 N 0.1849(5) 0.4773(3) 0.1908(2) 0.0267(12) Uani 1 d .
N4 N 0.2354(5) 0.5807(3) 0.3528(2) 0.0294(12) Uani 1 d .
N5 N -0.0167(4) 0.5775(3) 0.2295(2) 0.0209(11) Uani 1 d .
N6 N 0.3692(5) 0.9274(3) 0.1717(3) 0.0326(13) Uani 1 d .
N7 N 0.1779(4) 0.9515(3) 0.2671(2) 0.0268(12) Uani 1 d .
N8 N 0.4601(5) 0.9190(3) 0.3282(3) 0.0303(12) Uani 1 d .
C1 C 0.2597(5) 0.6051(4) 0.1328(3) 0.0269(14) Uani 1 d .
C2 C 0.3229(6) 0.6603(4) 0.0960(3) 0.034(2) Uani 1 d .
H2 H 0.3472(6) 0.6399(4) 0.0549(3) 0.068(24) Uiso 1 calc R
C3 C 0.3423(6) 0.7535(4) 0.1339(3) 0.034(2) Uani 1 d .
C4 C 0.2031(6) 0.5015(4) 0.1230(3) 0.0288(15) Uani 1 d .
H4A H 0.1275(6) 0.4866(4) 0.0908(3) 0.046(4) Uiso 1 calc R
H4B H 0.2530(6) 0.4633(4) 0.1032(3) 0.046(4) Uiso 1 calc R
C5 C 0.4090(7) 0.8495(4) 0.1285(3) 0.044(2) Uani 1 d .
H5A H 0.4931(7) 0.8558(4) 0.1445(3) 0.046(4) Uiso 1 calc R
H5B H 0.3956(7) 0.8554(4) 0.0803(3) 0.046(4) Uiso 1 calc R
C6 C 0.2982(6) 0.4631(4) 0.2262(3) 0.036(2) Uani 1 d .
H6A H 0.3578(6) 0.5218(4) 0.2330(3) 0.046(4) Uiso 1 calc R
H6B H 0.3215(6) 0.4140(4) 0.1956(3) 0.046(4) Uiso 1 calc R
C7 C 0.2987(7) 0.4348(5) 0.2968(4) 0.047(2) Uani 1 d .
H7A H 0.3799(7) 0.4526(5) 0.3226(4) 0.046(4) Uiso 1 calc R
H7B H 0.2742(7) 0.3657(5) 0.2881(4) 0.046(4) Uiso 1 calc R
C8 C 0.2221(8) 0.4762(5) 0.3442(4) 0.054(2) Uani 1 d .
H8A H 0.1398(8) 0.4450(5) 0.3250(4) 0.046(4) Uiso 1 calc R
H8B H 0.2427(8) 0.4616(5) 0.3897(4) 0.046(4) Uiso 1 calc R
C9 C 0.0886(6) 0.3897(4) 0.1780(3) 0.031(2) Uani 1 d .
H9A H 0.0949(6) 0.3625(4) 0.2192(3) 0.046(4) Uiso 1 calc R
H9B H 0.0995(6) 0.3431(4) 0.1399(3) 0.046(4) Uiso 1 calc R
C10 C -0.0332(6) 0.4075(4) 0.1605(3) 0.035(2) Uani 1 d .
H10A H -0.0896(6) 0.3463(4) 0.1483(3) 0.046(4) Uiso 1 calc R
H10B H -0.0382(6) 0.4347(4) 0.1193(3) 0.046(4) Uiso 1 calc R
C11 C -0.0722(6) 0.4728(4) 0.2167(3) 0.031(2) Uani 1 d .
H11A H -0.1573(6) 0.4643(4) 0.2041(3) 0.046(4) Uiso 1 calc R
H11B H -0.0550(6) 0.4519(4) 0.2602(3) 0.046(4) Uiso 1 calc R
C12 C 0.2614(7) 0.9426(5) 0.1286(3) 0.048(2) Uani 1 d .
H12A H 0.2023(7) 0.8828(5) 0.1159(3) 0.046(4) Uiso 1 calc R
H12B H 0.2813(7) 0.9577(5) 0.0858(3) 0.046(4) Uiso 1 calc R
C13 C 0.2058(8) 1.0198(5) 0.1612(4) 0.055(2) Uani 1 d .
H13A H 0.1236(8) 1.0053(5) 0.1374(4) 0.046(4) Uiso 1 calc R
H13B H 0.2439(8) 1.0794(5) 0.1511(4) 0.046(4) Uiso 1 calc R
C14 C 0.2082(7) 1.0380(5) 0.2410(4) 0.050(2) Uani 1 d .
H14A H 0.2868(7) 1.0733(5) 0.2657(4) 0.046(4) Uiso 1 calc R
H14B H 0.1533(7) 1.0776(5) 0.2512(4) 0.046(4) Uiso 1 calc R
C15 C 0.4647(6) 1.0143(4) 0.1906(4) 0.043(2) Uani 1 d .
H15A H 0.4318(6) 1.0688(4) 0.2048(4) 0.046(4) Uiso 1 calc R
H15B H 0.4967(6) 1.0231(4) 0.1497(4) 0.046(4) Uiso 1 calc R
C16 C 0.5648(6) 1.0122(5) 0.2488(4) 0.046(2) Uani 1 d .
H16A H 0.6280(6) 1.0681(5) 0.2539(4) 0.046(4) Uiso 1 calc R
H16B H 0.5955(6) 0.9564(5) 0.2347(4) 0.046(4) Uiso 1 calc R
C17 C 0.5332(6) 1.0101(4) 0.3198(3) 0.036(2) Uani 1 d .
H17A H 0.6063(6) 1.0259(4) 0.3544(3) 0.046(4) Uiso 1 calc R
H17B H 0.4914(6) 1.0601(4) 0.3304(3) 0.046(4) Uiso 1 calc R
C41 C 0.3631(6) 0.6299(5) 0.3775(4) 0.050(2) Uani 1 d .
H41A H 0.3703(7) 0.6975(6) 0.3909(23) 0.076 Uiso 1 calc R
H41B H 0.4048(10) 0.6170(28) 0.3407(9) 0.076 Uiso 1 calc R
H41C H 0.3962(12) 0.6068(25) 0.4168(16) 0.076 Uiso 1 calc R
C42 C 0.1748(7) 0.6145(6) 0.4079(3) 0.055(2) Uani 1 d .
H42A H 0.1798(39) 0.6817(9) 0.4122(18) 0.083 Uiso 1 calc R
H42B H 0.2119(28) 0.6029(33) 0.4513(6) 0.083 Uiso 1 calc R
H42C H 0.0933(12) 0.5809(26) 0.3962(13) 0.083 Uiso 1 calc R
C51 C -0.0486(5) 0.6132(4) 0.1656(3) 0.0267(14) Uani 1 d .
H51A H -0.1329(6) 0.5957(23) 0.1495(11) 0.040 Uiso 1 calc R
H51B H -0.0114(26) 0.5856(20) 0.1302(7) 0.040 Uiso 1 calc R
H51C H -0.0222(29) 0.6815(5) 0.1755(5) 0.040 Uiso 1 calc R
C52 C -0.0737(5) 0.6267(4) 0.2822(3) 0.0299(15) Uani 1 d .
H52A H -0.0338(21) 0.6929(7) 0.2966(15) 0.045 Uiso 1 calc R
H52B H -0.0688(29) 0.5974(18) 0.3219(9) 0.045 Uiso 1 calc R
H52C H -0.1553(10) 0.6214(23) 0.2622(7) 0.045 Uiso 1 calc R
C71 C 0.0586(6) 0.8950(5) 0.2320(4) 0.053(2) Uani 1 d .
H71A H 0.0399(18) 0.8396(19) 0.2515(18) 0.079 Uiso 1 calc R
H71B H 0.0562(13) 0.8754(30) 0.1831(6) 0.079 Uiso 1 calc R
H71C H 0.0019(8) 0.9333(12) 0.2386(22) 0.079 Uiso 1 calc R
C72 C 0.1694(7) 0.9820(5) 0.3408(4) 0.057(2) Uani 1 d .
H72A H 0.1542(46) 0.9270(6) 0.3610(9) 0.086 Uiso 1 calc R
H72B H 0.1061(30) 1.0144(33) 0.3428(4) 0.086 Uiso 1 calc R
H72C H 0.2425(17) 1.0245(29) 0.3662(7) 0.086 Uiso 1 calc R
C81 C 0.5254(6) 0.8417(5) 0.3181(4) 0.043(2) Uani 1 d .
H81A H 0.4809(19) 0.7846(10) 0.3275(22) 0.065 Uiso 1 calc R
H81B H 0.6012(16) 0.8611(13) 0.3493(16) 0.065 Uiso 1 calc R
H81C H 0.5363(33) 0.8295(21) 0.2709(7) 0.065 Uiso 1 calc R
C82 C 0.4438(6) 0.9333(4) 0.4015(3) 0.039(2) Uani 1 d .
H82A H 0.3939(31) 0.8766(12) 0.4081(7) 0.059 Uiso 1 calc R
H82B H 0.4075(34) 0.9863(19) 0.4111(7) 0.059 Uiso 1 calc R
H82C H 0.5193(7) 0.9461(30) 0.4325(3) 0.059 Uiso 1 calc R
B1 B 0.2157(6) 0.2767(4) 0.5147(3) 0.0215(15) Uani 1 d .
C100 C 0.3153(5) 0.4223(4) 0.6218(3) 0.0254(14) Uani 1 d .
H100 H 0.3711(5) 0.3871(4) 0.6325(3) 0.032(3) Uiso 1 calc R
C101 C 0.3269(6) 0.5103(4) 0.6644(3) 0.0285(15) Uani 1 d .
H101 H 0.3872(6) 0.5322(4) 0.7039(3) 0.032(3) Uiso 1 calc R
C102 C 0.2470(6) 0.5660(4) 0.6476(3) 0.030(2) Uani 1 d .
H102 H 0.2535(6) 0.6255(4) 0.6756(3) 0.032(3) Uiso 1 calc R
C103 C 0.1588(6) 0.5320(4) 0.5892(3) 0.032(2) Uani 1 d .
H103 H 0.1058(6) 0.5689(4) 0.5771(3) 0.032(3) Uiso 1 calc R
C104 C 0.1484(6) 0.4416(4) 0.5478(3) 0.0279(15) Uani 1 d .
H104 H 0.0881(6) 0.4201(4) 0.5083(3) 0.032(3) Uiso 1 calc R
C105 C 0.2236(5) 0.3831(4) 0.5628(3) 0.0238(13) Uani 1 d .
C106 C 0.1596(6) 0.0955(4) 0.5242(3) 0.032(2) Uani 1 d .
H106 H 0.1535(6) 0.0811(4) 0.4762(3) 0.032(3) Uiso 1 calc R
C107 C 0.1383(6) 0.0211(4) 0.5578(3) 0.033(2) Uani 1 d .
H107 H 0.1190(6) -0.0417(4) 0.5327(3) 0.032(3) Uiso 1 calc R
C108 C 0.1457(5) 0.0397(4) 0.6289(3) 0.035(2) Uani 1 d .
H108 H 0.1326(5) -0.0101(4) 0.6521(3) 0.032(3) Uiso 1 calc R
C109 C 0.1727(6) 0.1326(4) 0.6646(3) 0.032(2) Uani 1 d .
H109 H 0.1766(6) 0.1461(4) 0.7124(3) 0.032(3) Uiso 1 calc R
C110 C 0.1943(5) 0.2067(4) 0.6302(3) 0.0225(13) Uani 1 d .
H110 H 0.2123(5) 0.2691(4) 0.6560(3) 0.032(3) Uiso 1 calc R
C111 C 0.1903(5) 0.1922(4) 0.5587(3) 0.0247(14) Uani 1 d .
C112 C -0.0101(6) 0.2398(4) 0.4564(3) 0.032(2) Uani 1 d .
H112 H -0.0235(6) 0.2428(4) 0.5014(3) 0.032(3) Uiso 1 calc R
C113 C -0.1073(6) 0.2230(4) 0.4017(4) 0.038(2) Uani 1 d .
H113 H -0.1835(6) 0.2152(4) 0.4104(4) 0.032(3) Uiso 1 calc R
C114 C -0.0892(7) 0.2180(4) 0.3348(4) 0.044(2) Uani 1 d .
H114 H -0.1531(7) 0.2079(4) 0.2979(4) 0.032(3) Uiso 1 calc R
C115 C 0.0237(7) 0.2281(4) 0.3228(3) 0.037(2) Uani 1 d .
H115 H 0.0359(7) 0.2231(4) 0.2775(3) 0.032(3) Uiso 1 calc R
C116 C 0.1194(6) 0.2455(4) 0.3776(3) 0.031(2) Uani 1 d .
H116 H 0.1950(6) 0.2530(4) 0.3681(3) 0.032(3) Uiso 1 calc R
C117 C 0.1066(5) 0.2523(4) 0.4469(3) 0.0240(14) Uani 1 d .
C118 C 0.4005(5) 0.2052(4) 0.4832(3) 0.0248(14) Uani 1 d .
H118 H 0.3688(5) 0.1503(4) 0.4976(3) 0.032(3) Uiso 1 calc R
C119 C 0.5023(6) 0.2082(4) 0.4568(3) 0.033(2) Uani 1 d .
H119 H 0.5374(6) 0.1562(4) 0.4541(3) 0.032(3) Uiso 1 calc R
C120 C 0.5520(6) 0.2882(5) 0.4347(3) 0.037(2) Uani 1 d .
H120 H 0.6200(6) 0.2903(5) 0.4165(3) 0.032(3) Uiso 1 calc R
C121 C 0.4992(6) 0.3650(5) 0.4399(3) 0.036(2) Uani 1 d .
H121 H 0.5315(6) 0.4197(5) 0.4254(3) 0.032(3) Uiso 1 calc R
C122 C 0.3979(5) 0.3599(4) 0.4670(3) 0.0273(14) Uani 1 d .
H122 H 0.3642(5) 0.4127(4) 0.4706(3) 0.032(3) Uiso 1 calc R
C123 C 0.3429(5) 0.2797(4) 0.4892(3) 0.0223(13) Uani 1 d .
B2 B 0.2871(6) 0.2164(4) 0.9762(3) 0.024(2) Uani 1 d .
C200 C 0.0899(6) 0.1462(4) 1.0169(3) 0.031(2) Uani 1 d .
H200 H 0.1248(6) 0.0964(4) 1.0257(3) 0.032(3) Uiso 1 calc R
C201 C -0.0209(6) 0.1453(4) 1.0298(3) 0.035(2) Uani 1 d .
H201 H -0.0580(6) 0.0961(4) 1.0483(3) 0.032(3) Uiso 1 calc R
C202 C -0.0785(6) 0.2156(4) 1.0159(3) 0.034(2) Uani 1 d .
H202 H -0.1537(6) 0.2149(4) 1.0247(3) 0.032(3) Uiso 1 calc R
C203 C -0.0201(6) 0.2873(4) 0.9884(3) 0.0307(15) Uani 1 d .
H203 H -0.0577(6) 0.3346(4) 0.9770(3) 0.032(3) Uiso 1 calc R
C204 C 0.0928(5) 0.2894(4) 0.9776(3) 0.0252(14) Uani 1 d .
H204 H 0.1303(5) 0.3400(4) 0.9606(3) 0.032(3) Uiso 1 calc R
C205 C 0.1534(5) 0.2198(4) 0.9908(3) 0.0224(13) Uani 1 d .
C206 C 0.1971(6) 0.0636(4) 0.8751(3) 0.031(2) Uani 1 d .
H206 H 0.1506(6) 0.1008(4) 0.8557(3) 0.032(3) Uiso 1 calc R
C207 C 0.1814(6) -0.0296(4) 0.8414(3) 0.0307(15) Uani 1 d .
H207 H 0.1250(6) -0.0543(4) 0.8004(3) 0.032(3) Uiso 1 calc R
C208 C 0.2494(6) -0.0865(4) 0.8686(3) 0.031(2) Uani 1 d .
H208 H 0.2406(6) -0.1493(4) 0.8454(3) 0.032(3) Uiso 1 calc R
C209 C 0.3304(6) -0.0499(4) 0.9301(3) 0.0277(14) Uani 1 d .
H209 H 0.3750(6) -0.0885(4) 0.9494(3) 0.032(3) Uiso 1 calc R
C210 C 0.3457(5) 0.0451(4) 0.9638(3) 0.0216(13) Uani 1 d .
H210 H 0.4015(5) 0.0687(4) 1.0051(3) 0.032(3) Uiso 1 calc R
C211 C 0.2805(5) 0.1060(4) 0.9378(3) 0.0240(13) Uani 1 d .
C212 C 0.3567(5) 0.3919(4) 0.9576(3) 0.0284(15) Uani 1 d .
H212 H 0.3538(5) 0.4112(4) 1.0042(3) 0.032(3) Uiso 1 calc R
C213 C 0.3893(6) 0.4615(4) 0.9213(3) 0.0298(15) Uani 1 d .
H213 H 0.4065(6) 0.5256(4) 0.9432(3) 0.032(3) Uiso 1 calc R
C214 C 0.3964(6) 0.4356(5) 0.8525(3) 0.036(2) Uani 1 d .
H214 H 0.4187(6) 0.4820(5) 0.8276(3) 0.032(3) Uiso 1 calc R
C215 C 0.3700(6) 0.3402(4) 0.8212(3) 0.032(2) Uani 1 d .
H215 H 0.3748(6) 0.3219(4) 0.7748(3) 0.032(3) Uiso 1 calc R
C216 C 0.3359(5) 0.2705(4) 0.8586(3) 0.0269(14) Uani 1 d .
H216 H 0.3181(5) 0.2065(4) 0.8362(3) 0.032(3) Uiso 1 calc R
C217 C 0.3275(5) 0.2934(4) 0.9284(3) 0.0223(13) Uani 1 d .
C218 C 0.5050(6) 0.2630(4) 1.0480(3) 0.031(2) Uani 1 d .
H218 H 0.5259(6) 0.2616(4) 1.0048(3) 0.032(3) Uiso 1 calc R
C219 C 0.5941(7) 0.2829(4) 1.1062(4) 0.044(2) Uani 1 d .
H219 H 0.6728(7) 0.2954(4) 1.1019(4) 0.032(3) Uiso 1 calc R
C220 C 0.5663(7) 0.2844(5) 1.1713(4) 0.051(2) Uani 1 d .
H220 H 0.6254(7) 0.2961(5) 1.2110(4) 0.032(3) Uiso 1 calc R
C221 C 0.4502(8) 0.2683(5) 1.1757(3) 0.048(2) Uani 1 d .
H221 H 0.4305(8) 0.2707(5) 1.2192(3) 0.032(3) Uiso 1 calc R
C222 C 0.3598(6) 0.2482(4) 1.1163(3) 0.033(2) Uani 1 d .
H222 H 0.2814(6) 0.2368(4) 1.1211(3) 0.032(3) Uiso 1 calc R
C223 C 0.3855(5) 0.2448(4) 1.0500(3) 0.0235(13) Uani 1 d .

loop_
_atom_type_symbol
_atom_type_description
_atom_type_scat_dispersion_real
_atom_type_scat_dispersion_imag
_atom_type_scat_source
C C 0.0033 0.0016 'International Tables Vol C Tables 4.2.6.8 and 6.1.1.4'
H H 0.0000 0.0000 'International Tables Vol C Tables 4.2.6.8 and 6.1.1.4'
B B 0.0013 0.0007 'International Tables Vol C Tables 4.2.6.8 and 6.1.1.4'
N N 0.0061 0.0033 'International Tables Vol C Tables 4.2.6.8 and 6.1.1.4'
O O 0.0106 0.0060 'International Tables Vol C Tables 4.2.6.8 and 6.1.1.4'
F F 0.0171 0.0103 'International Tables Vol C Tables 4.2.6.8 and 6.1.1.4'
Co Co 0.3494 0.9721 'International Tables Vol C Tables 4.2.6.8 and 6.1.1.4'

loop_
_geom_angle_atom_site_label_1
_geom_angle_atom_site_label_2
_geom_angle_atom_site_label_3
_geom_angle
N1 Co1 N5 111.5(2)
N1 Co1 F1 85.9(2)
N5 Co1 F1 108.1(2)
N1 Co1 N4 130.4(2)
N5 Co1 N4 115.4(2)
F1 Co1 N4 93.9(2)
N1 Co1 N3 74.0(2)
N5 Co1 N3 89.1(2)
F1 Co1 N3 157.44(15)
N4 Co1 N3 91.4(2)
N2 Co2 N7 130.1(2)
N2 Co2 F1 85.8(2)
N7 Co2 F1 94.1(2)
N2 Co2 N8 114.0(2)
N7 Co2 N8 114.3(2)
F1 Co2 N8 104.3(2)
N2 Co2 N6 75.0(2)
N7 Co2 N6 92.7(2)
F1 Co2 N6 159.43(15)
N8 Co2 N6 90.4(2)
Co1 F1 Co2 118.91(15)
C1 N1 N2 107.4(4)
C1 N1 Co1 127.9(4)
N2 N1 Co1 124.6(3)
C3 N2 N1 108.7(4)
C3 N2 Co2 126.6(4)
N1 N2 Co2 124.8(3)
C6 N3 C4 107.0(5)
C6 N3 C9 111.5(5)
C4 N3 C9 109.6(4)
C6 N3 Co1 102.8(3)
C4 N3 Co1 106.2(3)
C9 N3 Co1 118.9(3)
C42 N4 C8 109.1(5)
C42 N4 C41 106.3(5)
C8 N4 C41 109.6(6)
C42 N4 Co1 108.1(4)
C8 N4 Co1 113.4(4)
C41 N4 Co1 110.1(4)
C51 N5 C52 105.9(4)
C51 N5 C11 109.5(4)
C52 N5 C11 106.6(4)
C51 N5 Co1 107.2(3)
C52 N5 Co1 108.8(3)
C11 N5 Co1 118.2(4)
C15 N6 C12 111.2(5)
C15 N6 C5 108.9(5)
C12 N6 C5 107.1(5)
C15 N6 Co2 119.2(4)
C12 N6 Co2 103.0(4)
C5 N6 Co2 106.8(3)
C14 N7 C71 111.4(5)
C14 N7 C72 106.7(5)
C71 N7 C72 104.7(5)
C14 N7 Co2 115.1(4)
C71 N7 Co2 108.6(4)
C72 N7 Co2 109.9(4)
C82 N8 C81 107.0(5)
C82 N8 C17 107.4(5)
C81 N8 C17 109.8(5)
C82 N8 Co2 109.5(4)
C81 N8 Co2 104.6(4)
C17 N8 Co2 118.0(4)
N1 C1 C2 109.9(5)
N1 C1 C4 114.3(5)
C2 C1 C4 135.6(5)
C1 C2 C3 104.6(5)
C1 C2 H2 127.7(3)
C3 C2 H2 127.7(3)
N2 C3 C2 109.4(5)
N2 C3 C5 115.2(5)
C2 C3 C5 135.4(5)
N3 C4 C1 110.7(5)
N3 C4 H4A 109.5(3)
C1 C4 H4A 109.5(4)
N3 C4 H4B 109.5(3)
C1 C4 H4B 109.5(3)
H4A C4 H4B 108.1
N6 C5 C3 110.3(5)
N6 C5 H5A 109.6(4)
C3 C5 H5A 109.6(4)
N6 C5 H5B 109.6(3)
C3 C5 H5B 109.6(4)
H5A C5 H5B 108.1
N3 C6 C7 115.9(5)
N3 C6 H6A 108.3(3)
C7 C6 H6A 108.3(4)
N3 C6 H6B 108.3(3)
C7 C6 H6B 108.3(3)
H6A C6 H6B 107.4
C6 C7 C8 118.6(6)
C6 C7 H7A 107.7(4)
C8 C7 H7A 107.7(4)
C6 C7 H7B 107.7(4)
C8 C7 H7B 107.7(4)
H7A C7 H7B 107.1
N4 C8 C7 114.0(6)
N4 C8 H8A 108.8(4)
C7 C8 H8A 108.8(4)
N4 C8 H8B 108.8(3)
C7 C8 H8B 108.8(4)
H8A C8 H8B 107.7
N3 C9 C10 113.5(5)
N3 C9 H9A 108.9(3)
C10 C9 H9A 108.9(3)
N3 C9 H9B 108.9(3)
C10 C9 H9B 108.9(3)
H9A C9 H9B 107.7
C9 C10 C11 117.1(5)
C9 C10 H10A 108.0(3)
C11 C10 H10A 108.0(3)
C9 C10 H10B 108.0(3)
C11 C10 H10B 108.0(4)
H10A C10 H10B 107.3
N5 C11 C10 116.3(5)
N5 C11 H11A 108.2(3)
C10 C11 H11A 108.2(3)
N5 C11 H11B 108.2(3)
C10 C11 H11B 108.2(4)
H11A C11 H11B 107.4
N6 C12 C13 116.8(6)
N6 C12 H12A 108.1(3)
C13 C12 H12A 108.1(4)
N6 C12 H12B 108.1(3)
C13 C12 H12B 108.1(4)
H12A C12 H12B 107.3
C12 C13 C14 119.7(6)
C12 C13 H13A 107.4(4)
C14 C13 H13A 107.4(4)
C12 C13 H13B 107.4(4)
C14 C13 H13B 107.4(4)
H13A C13 H13B 106.9
N7 C14 C13 114.0(6)
N7 C14 H14A 108.8(4)
C13 C14 H14A 108.8(4)
N7 C14 H14B 108.8(3)
C13 C14 H14B 108.8(4)
H14A C14 H14B 107.7
N6 C15 C16 113.7(6)
N6 C15 H15A 108.8(4)
C16 C15 H15A 108.8(4)
N6 C15 H15B 108.8(3)
C16 C15 H15B 108.8(4)
H15A C15 H15B 107.7
C15 C16 C17 116.0(6)
C15 C16 H16A 108.3(3)
C17 C16 H16A 108.3(3)
C15 C16 H16B 108.3(4)
C17 C16 H16B 108.3(4)
H16A C16 H16B 107.4
N8 C17 C16 117.2(5)
N8 C17 H17A 108.0(3)
C16 C17 H17A 108.0(4)
N8 C17 H17B 108.0(3)
C16 C17 H17B 108.0(4)
H17A C17 H17B 107.3
N4 C41 H41A 109.5(4)
N4 C41 H41B 109.5(3)
H41A C41 H41B 109.5
N4 C41 H41C 109.5(3)
H41A C41 H41C 109.5
H41B C41 H41C 109.5
N4 C42 H42A 109.5(4)
N4 C42 H42B 109.5(3)
H42A C42 H42B 109.5
N4 C42 H42C 109.5(4)
H42A C42 H42C 109.5
H42B C42 H42C 109.5
N5 C51 H51A 109.5(3)
N5 C51 H51B 109.5(3)
H51A C51 H51B 109.5
N5 C51 H51C 109.5(3)
H51A C51 H51C 109.5
H51B C51 H51C 109.5
N5 C52 H52A 109.5(3)
N5 C52 H52B 109.5(3)
H52A C52 H52B 109.5
N5 C52 H52C 109.5(3)
H52A C52 H52C 109.5
H52B C52 H52C 109.5
N7 C71 H71A 109.5(4)
N7 C71 H71B 109.5(4)
H71A C71 H71B 109.5
N7 C71 H71C 109.5(3)
H71A C71 H71C 109.5
H71B C71 H71C 109.5
N7 C72 H72A 109.5(4)
N7 C72 H72B 109.5(3)
H72A C72 H72B 109.5
N7 C72 H72C 109.5(4)
H72A C72 H72C 109.5
H72B C72 H72C 109.5
N8 C81 H81A 109.5(3)
N8 C81 H81B 109.5(3)
H81A C81 H81B 109.5
N8 C81 H81C 109.5(3)
H81A C81 H81C 109.5
H81B C81 H81C 109.5
N8 C82 H82A 109.5(3)
N8 C82 H82B 109.5(3)
H82A C82 H82B 109.5
N8 C82 H82C 109.5(3)
H82A C82 H82C 109.5
H82B C82 H82C 109.5
C117 B1 C111 107.3(5)
C117 B1 C123 110.1(5)
C111 B1 C123 110.3(5)
C117 B1 C105 110.0(5)
C111 B1 C105 111.4(5)
C123 B1 C105 107.6(5)
C101 C100 C105 123.5(6)
C101 C100 H100 118.3(4)
C105 C100 H100 118.3(3)
C100 C101 C102 119.1(6)
C100 C101 H101 120.4(4)
C102 C101 H101 120.4(3)
C103 C102 C101 119.3(6)
C103 C102 H102 120.4(4)
C101 C102 H102 120.4(3)
C102 C103 C104 120.0(6)
C102 C103 H103 120.0(4)
C104 C103 H103 120.0(4)
C105 C104 C103 122.9(6)
C105 C104 H104 118.5(3)
C103 C104 H104 118.5(4)
C104 C105 C100 115.0(5)
C104 C105 B1 124.5(5)
C100 C105 B1 120.4(5)
C107 C106 C111 123.4(6)
C107 C106 H106 118.3(4)
C111 C106 H106 118.3(4)
C106 C107 C108 119.9(6)
C106 C107 H107 120.0(4)
C108 C107 H107 120.0(4)
C109 C108 C107 118.9(6)
C109 C108 H108 120.5(4)
C107 C108 H108 120.5(4)
C108 C109 C110 120.6(6)
C108 C109 H109 119.7(4)
C110 C109 H109 119.7(4)
C109 C110 C111 123.0(5)
C109 C110 H110 118.5(4)
C111 C110 H110 118.5(3)
C110 C111 C106 114.1(5)
C110 C111 B1 125.6(5)
C106 C111 B1 120.3(5)
C113 C112 C117 123.2(6)
C113 C112 H112 118.4(4)
C117 C112 H112 118.4(4)
C114 C113 C112 119.2(7)
C114 C113 H113 120.4(4)
C112 C113 H113 120.4(4)
C115 C114 C113 119.6(7)
C115 C114 H114 120.2(4)
C113 C114 H114 120.2(4)
C114 C115 C116 120.5(6)
C114 C115 H115 119.7(4)
C116 C115 H115 119.7(4)
C115 C116 C117 122.4(6)
C115 C116 H116 118.8(4)
C117 C116 H116 118.8(4)
C116 C117 C112 115.0(6)
C116 C117 B1 125.3(6)
C112 C117 B1 119.7(5)
C119 C118 C123 123.5(6)
C119 C118 H118 118.2(4)
C123 C118 H118 118.2(3)
C120 C119 C118 120.1(6)
C120 C119 H119 120.0(4)
C118 C119 H119 120.0(4)
C121 C120 C119 119.1(6)
C121 C120 H120 120.5(4)
C119 C120 H120 120.5(4)
C120 C121 C122 119.3(6)
C120 C121 H121 120.3(4)
C122 C121 H121 120.3(4)
C121 C122 C123 123.8(6)
C121 C122 H122 118.1(4)
C123 C122 H122 118.1(3)
C118 C123 C122 114.1(5)
C118 C123 B1 125.4(5)
C122 C123 B1 120.3(5)
C211 B2 C217 112.2(5)
C211 B2 C223 109.1(5)
C217 B2 C223 107.7(5)
C211 B2 C205 106.6(5)
C217 B2 C205 110.4(5)
C223 B2 C205 110.8(5)
C201 C200 C205 122.7(6)
C201 C200 H200 118.7(4)
C205 C200 H200 118.7(4)
C200 C201 C202 121.3(6)
C200 C201 H201 119.4(4)
C202 C201 H201 119.4(4)
C201 C202 C203 117.5(6)
C201 C202 H202 121.2(4)
C203 C202 H202 121.2(4)
C204 C203 C202 120.8(6)
C204 C203 H203 119.6(4)
C202 C203 H203 119.6(4)
C203 C204 C205 123.2(6)
C203 C204 H204 118.4(4)
C205 C204 H204 118.4(3)
C204 C205 C200 114.4(6)
C204 C205 B2 125.4(5)
C200 C205 B2 120.2(5)
C207 C206 C211 123.4(6)
C207 C206 H206 118.3(4)
C211 C206 H206 118.3(3)
C206 C207 C208 119.8(6)
C206 C207 H207 120.1(4)
C208 C207 H207 120.1(4)
C209 C208 C207 119.5(5)
C209 C208 H208 120.2(4)
C207 C208 H208 120.2(4)
C208 C209 C210 120.1(6)
C208 C209 H209 119.9(4)
C210 C209 H209 119.9(4)
C211 C210 C209 122.5(6)
C211 C210 H210 118.8(3)
C209 C210 H210 118.8(4)
C210 C211 C206 114.6(5)
C210 C211 B2 125.6(5)
C206 C211 B2 119.6(5)
C213 C212 C217 123.9(5)
C213 C212 H212 118.0(3)
C217 C212 H212 118.0(3)
C212 C213 C214 119.7(6)
C212 C213 H213 120.1(4)
C214 C213 H213 120.1(4)
C215 C214 C213 119.1(6)
C215 C214 H214 120.5(4)
C213 C214 H214 120.5(4)
C214 C215 C216 120.4(5)
C214 C215 H215 119.8(4)
C216 C215 H215 119.8(3)
C217 C216 C215 122.4(5)
C217 C216 H216 118.8(3)
C215 C216 H216 118.8(3)
C216 C217 C212 114.4(5)
C216 C217 B2 125.8(5)
C212 C217 B2 119.8(5)
C219 C218 C223 123.6(6)
C219 C218 H218 118.2(4)
C223 C218 H218 118.2(4)
C218 C219 C220 119.9(7)
C218 C219 H219 120.1(4)
C220 C219 H219 120.1(5)
C221 C220 C219 118.4(7)
C221 C220 H220 120.8(4)
C219 C220 H220 120.8(5)
C220 C221 C222 121.6(7)
C220 C221 H221 119.2(4)
C222 C221 H221 119.2(4)
C223 C222 C221 121.2(7)
C223 C222 H222 119.4(4)
C221 C222 H222 119.4(4)
C218 C223 C222 115.4(6)
C218 C223 B2 119.0(5)
C222 C223 B2 125.5(6)

loop_
_geom_bond_atom_site_label_1
_geom_bond_atom_site_label_2
_geom_bond_distance
Co1 N1 1.944(4)
Co1 N5 2.073(5)
Co1 F1 2.077(3)
Co1 N4 2.085(5)
Co1 N3 2.403(4)
Co2 N2 1.945(4)
Co2 N7 2.074(5)
Co2 F1 2.077(3)
Co2 N8 2.090(5)
Co2 N6 2.350(5)
N1 C1 1.343(7)
N1 N2 1.365(6)
N2 C3 1.329(7)
N3 C6 1.473(8)
N3 C4 1.492(7)
N3 C9 1.490(7)
N4 C42 1.471(8)
N4 C8 1.480(8)
N4 C41 1.494(8)
N5 C51 1.477(7)
N5 C52 1.492(6)
N5 C11 1.501(7)
N6 C15 1.469(7)
N6 C12 1.489(9)
N6 C5 1.500(8)
N7 C14 1.453(8)
N7 C71 1.473(8)
N7 C72 1.484(8)
N8 C82 1.487(7)
N8 C81 1.488(7)
N8 C17 1.490(7)
C1 C2 1.378(8)
C1 C4 1.495(8)
C2 C3 1.393(8)
C2 H2 0.93
C3 C5 1.500(8)
C4 H4A 0.97
C4 H4B 0.97
C5 H5A 0.97
C5 H5B 0.97
C6 C7 1.531(9)
C6 H6A 0.97
C6 H6B 0.97
C7 C8 1.538(9)
C7 H7A 0.97
C7 H7B 0.97
C8 H8A 0.97
C8 H8B 0.97
C9 C10 1.503(9)
C9 H9A 0.97
C9 H9B 0.97
C10 C11 1.531(8)
C10 H10A 0.97
C10 H10B 0.97
C11 H11A 0.97
C11 H11B 0.97
C12 C13 1.515(10)
C12 H12A 0.97
C12 H12B 0.97
C13 C14 1.559(10)
C13 H13A 0.97
C13 H13B 0.97
C14 H14A 0.97
C14 H14B 0.97
C15 C16 1.521(10)
C15 H15A 0.97
C15 H15B 0.97
C16 C17 1.525(9)
C16 H16A 0.97
C16 H16B 0.97
C17 H17A 0.97
C17 H17B 0.97
C41 H41A 0.96
C41 H41B 0.96
C41 H41C 0.96
C42 H42A 0.96
C42 H42B 0.96
C42 H42C 0.96
C51 H51A 0.96
C51 H51B 0.96
C51 H51C 0.96
C52 H52A 0.96
C52 H52B 0.96
C52 H52C 0.96
C71 H71A 0.96
C71 H71B 0.96
C71 H71C 0.96
C72 H72A 0.96
C72 H72B 0.96
C72 H72C 0.96
C81 H81A 0.96
C81 H81B 0.96
C81 H81C 0.96
C82 H82A 0.96
C82 H82B 0.96
C82 H82C 0.96
B1 C117 1.639(9)
B1 C111 1.643(8)
B1 C123 1.654(9)
B1 C105 1.655(8)
C100 C101 1.380(7)
C100 C105 1.407(8)
C100 H100 0.93
C101 C102 1.395(9)
C101 H101 0.93
C102 C103 1.370(8)
C102 H102 0.93
C103 C104 1.402(8)
C103 H103 0.93
C104 C105 1.377(8)
C104 H104 0.93
C106 C107 1.377(8)
C106 C111 1.408(8)
C106 H106 0.93
C107 C108 1.378(8)
C107 H107 0.93
C108 C109 1.368(8)
C108 H108 0.93
C109 C110 1.382(8)
C109 H109 0.93
C110 C111 1.395(8)
C110 H110 0.93
C112 C113 1.394(9)
C112 C117 1.400(8)
C112 H112 0.93
C113 C114 1.376(9)
C113 H113 0.93
C114 C115 1.374(10)
C114 H114 0.93
C115 C116 1.384(9)
C115 H115 0.93
C116 C117 1.401(8)
C116 H116 0.93
C118 C119 1.382(8)
C118 C123 1.388(8)
C118 H118 0.93
C119 C120 1.378(8)
C119 H119 0.93
C120 C121 1.382(9)
C120 H120 0.93
C121 C122 1.381(8)
C121 H121 0.93
C122 C123 1.403(8)
C122 H122 0.93
B2 C211 1.642(8)
B2 C217 1.648(8)
B2 C223 1.648(9)
B2 C205 1.656(9)
C200 C201 1.368(9)
C200 C205 1.412(8)
C200 H200 0.93
C201 C202 1.377(9)
C201 H201 0.93
C202 C203 1.384(8)
C202 H202 0.93
C203 C204 1.376(8)
C203 H203 0.93
C204 C205 1.387(8)
C204 H204 0.93
C206 C207 1.371(8)
C206 C211 1.413(8)
C206 H206 0.93
C207 C208 1.377(9)
C207 H207 0.93
C208 C209 1.374(8)
C208 H208 0.93
C209 C210 1.395(7)
C209 H209 0.93
C210 C211 1.394(8)
C210 H210 0.93
C212 C213 1.377(8)
C212 C217 1.406(7)
C212 H212 0.93
C213 C214 1.377(8)
C213 H213 0.93
C214 C215 1.377(8)
C214 H214 0.93
C215 C216 1.399(8)
C215 H215 0.93
C216 C217 1.397(8)
C216 H216 0.93
C218 C219 1.377(9)
C218 C223 1.389(8)
C218 H218 0.93
C219 C220 1.386(10)
C219 H219 0.93
C220 C221 1.361(11)
C220 H220 0.93
C221 C222 1.402(9)
C221 H221 0.93
C222 C223 1.396(8)
C222 H222 0.93

loop_
_geom_torsion_atom_site_label_1
_geom_torsion_atom_site_label_2
_geom_torsion_atom_site_label_3
_geom_torsion_atom_site_label_4
_geom_torsion
N1 Co1 F1 Co2 -0.7(2)
N5 Co1 F1 Co2 -112.0(2)
N4 Co1 F1 Co2 129.6(2)
N3 Co1 F1 Co2 26.3(5)
N2 Co2 F1 Co1 -0.2(2)
N7 Co2 F1 Co1 129.8(2)
N8 Co2 F1 Co1 -113.8(2)
N6 Co2 F1 Co1 20.8(6)
N5 Co1 N1 C1 -75.6(6)
F1 Co1 N1 C1 176.6(5)
N4 Co1 N1 C1 84.9(6)
N3 Co1 N1 C1 7.0(5)
N5 Co1 N1 N2 109.8(5)
F1 Co1 N1 N2 1.9(5)
N4 Co1 N1 N2 -89.8(5)
N3 Co1 N1 N2 -167.7(5)
C1 N1 N2 C3 0.1(7)
Co1 N1 N2 C3 175.7(4)
C1 N1 N2 Co2 -178.3(4)
Co1 N1 N2 Co2 -2.7(7)
N7 Co2 N2 C3 91.6(6)
F1 Co2 N2 C3 -176.5(6)
N8 Co2 N2 C3 -72.7(6)
N6 Co2 N2 C3 10.9(5)
N7 Co2 N2 N1 -90.3(5)
F1 Co2 N2 N1 1.6(5)
N8 Co2 N2 N1 105.4(5)
N6 Co2 N2 N1 -171.0(5)
N1 Co1 N3 C6 93.4(4)
N5 Co1 N3 C6 -153.8(4)
F1 Co1 N3 C6 65.3(6)
N4 Co1 N3 C6 -38.4(4)
N1 Co1 N3 C4 -18.8(4)
N5 Co1 N3 C4 93.9(4)
F1 Co1 N3 C4 -46.9(6)
N4 Co1 N3 C4 -150.7(4)
N1 Co1 N3 C9 -142.8(5)
N5 Co1 N3 C9 -30.1(4)
F1 Co1 N3 C9 -170.9(4)
N4 Co1 N3 C9 85.3(4)
N1 Co1 N4 C42 145.2(4)
N5 Co1 N4 C42 -54.9(5)
F1 Co1 N4 C42 57.3(4)
N3 Co1 N4 C42 -144.7(4)
N1 Co1 N4 C8 -93.7(5)
N5 Co1 N4 C8 66.1(5)
F1 Co1 N4 C8 178.3(5)
N3 Co1 N4 C8 -23.6(5)
N1 Co1 N4 C41 29.5(5)
N5 Co1 N4 C41 -170.6(4)
F1 Co1 N4 C41 -58.4(4)
N3 Co1 N4 C41 99.6(4)
N1 Co1 N5 C51 -16.5(4)
F1 Co1 N5 C51 76.3(3)
N4 Co1 N5 C51 179.9(3)
N3 Co1 N5 C51 -88.9(3)
N1 Co1 N5 C52 -130.6(3)
F1 Co1 N5 C52 -37.8(4)
N4 Co1 N5 C52 65.8(4)
N3 Co1 N5 C52 157.0(4)
N1 Co1 N5 C11 107.8(4)
F1 Co1 N5 C11 -159.4(3)
N4 Co1 N5 C11 -55.8(4)
N3 Co1 N5 C11 35.3(4)
N2 Co2 N6 C15 -143.5(5)
N7 Co2 N6 C15 85.6(5)
F1 Co2 N6 C15 -165.1(5)
N8 Co2 N6 C15 -28.7(5)
N2 Co2 N6 C12 92.9(4)
N7 Co2 N6 C12 -38.0(4)
F1 Co2 N6 C12 71.3(6)
N8 Co2 N6 C12 -152.3(4)
N2 Co2 N6 C5 -19.7(4)
N7 Co2 N6 C5 -150.7(4)
F1 Co2 N6 C5 -41.4(8)
N8 Co2 N6 C5 95.0(4)
N2 Co2 N7 C14 -94.9(5)
F1 Co2 N7 C14 177.1(4)
N8 Co2 N7 C14 69.4(5)
N6 Co2 N7 C14 -22.3(5)
N2 Co2 N7 C71 30.7(5)
F1 Co2 N7 C71 -57.3(4)
N8 Co2 N7 C71 -165.0(4)
N6 Co2 N7 C71 103.3(4)
N2 Co2 N7 C72 144.7(4)
F1 Co2 N7 C72 56.7(4)
N8 Co2 N7 C72 -51.0(5)
N6 Co2 N7 C72 -142.7(4)
N2 Co2 N8 C82 -131.4(4)
N7 Co2 N8 C82 61.7(4)
F1 Co2 N8 C82 -39.6(4)
N6 Co2 N8 C82 154.9(4)
N2 Co2 N8 C81 -17.0(4)
N7 Co2 N8 C81 176.1(4)
F1 Co2 N8 C81 74.8(4)
N6 Co2 N8 C81 -90.7(4)
N2 Co2 N8 C17 105.4(4)
N7 Co2 N8 C17 -61.5(4)
F1 Co2 N8 C17 -162.8(4)
N6 Co2 N8 C17 31.7(4)
N2 N1 C1 C2 -0.5(7)
Co1 N1 C1 C2 -175.9(5)
N2 N1 C1 C4 -177.3(5)
Co1 N1 C1 C4 7.3(8)
N1 C1 C2 C3 0.6(8)
C4 C1 C2 C3 176.4(7)
N1 N2 C3 C2 0.3(8)
Co2 N2 C3 C2 178.6(4)
N1 N2 C3 C5 -176.9(6)
Co2 N2 C3 C5 1.4(9)
C1 C2 C3 N2 -0.6(8)
C1 C2 C3 C5 175.9(8)
C6 N3 C4 C1 -81.9(6)
C9 N3 C4 C1 156.9(5)
Co1 N3 C4 C1 27.4(6)
N1 C1 C4 N3 -24.9(8)
C2 C1 C4 N3 159.4(7)
C15 N6 C5 C3 155.6(6)
C12 N6 C5 C3 -84.1(7)
Co2 N6 C5 C3 25.7(7)
N2 C3 C5 N6 -20.3(9)
C2 C3 C5 N6 163.4(8)
C4 N3 C6 C7 -178.4(5)
C9 N3 C6 C7 -58.5(7)
Co1 N3 C6 C7 69.9(5)
N3 C6 C7 C8 -34.7(9)
C42 N4 C8 C7 -170.4(6)
C41 N4 C8 C7 -54.4(8)
Co1 N4 C8 C7 69.1(7)
C6 C7 C8 N4 -48.1(9)
C6 N3 C9 C10 164.1(5)
C4 N3 C9 C10 -77.5(6)
Co1 N3 C9 C10 44.8(6)
N3 C9 C10 C11 -63.6(7)
C51 N5 C11 C10 62.1(7)
C52 N5 C11 C10 176.2(5)
Co1 N5 C11 C10 -60.9(6)
C9 C10 C11 N5 73.4(7)
C15 N6 C12 C13 -60.2(7)
C5 N6 C12 C13 -179.1(5)
Co2 N6 C12 C13 68.5(6)
N6 C12 C13 C14 -34.7(10)
C71 N7 C14 C13 -59.1(8)
C72 N7 C14 C13 -172.8(6)
Co2 N7 C14 C13 65.0(7)
C12 C13 C14 N7 -44.7(10)
C12 N6 C15 C16 165.4(5)
C5 N6 C15 C16 -76.8(7)
Co2 N6 C15 C16 45.8(7)
N6 C15 C16 C17 -65.2(8)
C82 N8 C17 C16 178.5(6)
C81 N8 C17 C16 62.4(7)
Co2 N8 C17 C16 -57.3(7)
C15 C16 C17 N8 72.8(8)
C105 C100 C101 C102 -2.6(9)
C100 C101 C102 C103 0.1(9)
C101 C102 C103 C104 1.0(9)
C102 C103 C104 C105 0.2(9)
C103 C104 C105 C100 -2.4(9)
C103 C104 C105 B1 -179.0(5)
C101 C100 C105 C104 3.6(8)
C101 C100 C105 B1 -179.6(5)
C117 B1 C105 C104 0.4(8)
C111 B1 C105 C104 -118.5(6)
C123 B1 C105 C104 120.5(6)
C117 B1 C105 C100 -176.0(5)
C111 B1 C105 C100 65.1(7)
C123 B1 C105 C100 -56.0(7)
C111 C106 C107 C108 0.5(10)
C106 C107 C108 C109 0.9(10)
C107 C108 C109 C110 -1.1(10)
C108 C109 C110 C111 -0.1(10)
C109 C110 C111 C106 1.4(9)
C109 C110 C111 B1 -179.6(6)
C107 C106 C111 C110 -1.6(9)
C107 C106 C111 B1 179.3(6)
C117 B1 C111 C110 -130.8(6)
C123 B1 C111 C110 109.2(6)
C105 B1 C111 C110 -10.3(8)
C117 B1 C111 C106 48.2(7)
C123 B1 C111 C106 -71.8(7)
C105 B1 C111 C106 168.7(5)
C117 C112 C113 C114 0.2(9)
C112 C113 C114 C115 1.1(9)
C113 C114 C115 C116 -1.6(9)
C114 C115 C116 C117 1.0(9)
C115 C116 C117 C112 0.2(8)
C115 C116 C117 B1 -177.6(5)
C113 C112 C117 C116 -0.8(8)
C113 C112 C117 B1 177.1(5)
C111 B1 C117 C116 -126.8(6)
C123 B1 C117 C116 -6.7(7)
C105 B1 C117 C116 111.8(6)
C111 B1 C117 C112 55.5(7)
C123 B1 C117 C112 175.6(5)
C105 B1 C117 C112 -65.9(6)
C123 C118 C119 C120 -0.1(9)
C118 C119 C120 C121 0.7(10)
C119 C120 C121 C122 -0.2(10)
C120 C121 C122 C123 -0.8(10)
C119 C118 C123 C122 -0.8(8)
C119 C118 C123 B1 175.2(5)
C121 C122 C123 C118 1.3(9)
C121 C122 C123 B1 -174.9(6)
C117 B1 C123 C118 -97.5(6)
C111 B1 C123 C118 20.8(8)
C105 B1 C123 C118 142.5(5)
C117 B1 C123 C122 78.2(6)
C111 B1 C123 C122 -163.5(5)
C105 B1 C123 C122 -41.8(7)
C205 C200 C201 C202 1.9(10)
C200 C201 C202 C203 0.0(9)
C201 C202 C203 C204 -2.1(9)
C202 C203 C204 C205 2.3(9)
C203 C204 C205 C200 -0.4(8)
C203 C204 C205 B2 177.7(5)
C201 C200 C205 C204 -1.7(8)
C201 C200 C205 B2 -179.9(5)
C211 B2 C205 C204 -134.4(6)
C217 B2 C205 C204 -12.2(8)
C223 B2 C205 C204 107.0(6)
C211 B2 C205 C200 43.6(7)
C217 B2 C205 C200 165.8(5)
C223 B2 C205 C200 -75.0(6)
C211 C206 C207 C208 -0.4(10)
C206 C207 C208 C209 1.6(9)
C207 C208 C209 C210 -1.8(9)
C208 C209 C210 C211 0.7(9)
C209 C210 C211 C206 0.5(8)
C209 C210 C211 B2 176.1(5)
C207 C206 C211 C210 -0.7(9)
C207 C206 C211 B2 -176.5(6)
C217 B2 C211 C210 120.5(6)
C223 B2 C211 C210 1.2(8)
C205 B2 C211 C210 -118.5(6)
C217 B2 C211 C206 -64.1(7)
C223 B2 C211 C206 176.5(5)
C205 B2 C211 C206 56.8(7)
C217 C212 C213 C214 -1.0(10)
C212 C213 C214 C215 0.3(10)
C213 C214 C215 C216 0.3(10)
C214 C215 C216 C217 -0.3(10)
C215 C216 C217 C212 -0.3(9)
C215 C216 C217 B2 179.5(6)
C213 C212 C217 C216 1.0(9)
C213 C212 C217 B2 -178.8(6)
C211 B2 C217 C216 10.7(9)
C223 B2 C217 C216 130.9(6)
C205 B2 C217 C216 -108.0(6)
C211 B2 C217 C212 -169.5(5)
C223 B2 C217 C212 -49.4(7)
C205 B2 C217 C212 71.7(7)
C223 C218 C219 C220 0.9(10)
C218 C219 C220 C221 -1.7(10)
C219 C220 C221 C222 1.6(10)
C220 C221 C222 C223 -0.7(10)
C219 C218 C223 C222 0.1(8)
C219 C218 C223 B2 -176.9(5)
C221 C222 C223 C218 -0.2(8)
C221 C222 C223 B2 176.6(5)
C211 B2 C223 C218 74.7(6)
C217 B2 C223 C218 -47.5(7)
C205 B2 C223 C218 -168.3(5)
C211 B2 C223 C222 -102.1(6)
C217 B2 C223 C222 135.8(5)
C205 B2 C223 C222 15.0(7)
